data_2022061
loop_
_publ_author_name
'Jha, Kunal Kumar'
'Gruza, Barbara'
'Kumar, Prashant'
'Chodkiewicz, Michal Leszek'
'Dominiak, Paulina Maria'

_publ_section_title
;
 TAAM: a reliable and user friendly tool for hydrogen-atom location using
 routine X-ray diffraction data
;
_journal_issue 3
_journal_name_full 'Acta Crystallographica Section B Structural Science, Crystal Engineering and Materials'
_journal_paper_doi 10.1107/S2052520620002917
_journal_volume 76
_journal_year 2020
_chemical_absolute_configuration unk
_chemical_formula_moiety 'C9 H6 O S'
_chemical_formula_sum 'C9 H6 O S'
_chemical_formula_weight 162.21
_space_group_crystal_system orthorhombic
_space_group_IT_number 19
_space_group_name_Hall 'P 2ac 2ab'
_space_group_name_H-M_alt 'P 21 21 21'
_symmetry_Int_Tables_number 19
_audit_creation_date 2019-09-24
_audit_creation_method
;
Olex2 1.2
(compiled 2018.05.29 svn.r3508 for OlexSys, GUI svn.r5506)
;
_cell_angle_alpha 90
_cell_angle_beta 90
_cell_angle_gamma 90
_cell_formula_units_Z 4
_cell_length_a 4.0515(2)
_cell_length_b 10.1749(7)
_cell_length_c 17.6519(9)
_cell_measurement_temperature 90.0(2)
_cell_volume 727.67(7)
_computing_molecular_graphics 'Olex2 (Dolomanov et al., 2009)'
_computing_publication_material 'Olex2 (Dolomanov et al., 2009)'
_computing_structure_refinement 'olex2.refine (Bourhis et al., 2015)'
_diffrn_ambient_temperature 90.0(2)
_diffrn_measured_fraction_theta_full 0.9919
_diffrn_measured_fraction_theta_max 0.9919
_diffrn_measurement_device_type 'CCD area detector Bruker Axs SMART APEX'
_diffrn_radiation_type MoK\a
_diffrn_radiation_wavelength 0.71073
_diffrn_reflns_av_R_equivalents 0.0000
_diffrn_reflns_av_unetI/netI 0.0207
_diffrn_reflns_limit_h_max 8
_diffrn_reflns_limit_h_min -8
_diffrn_reflns_limit_k_max 21
_diffrn_reflns_limit_k_min 0
_diffrn_reflns_limit_l_max 37
_diffrn_reflns_limit_l_min 0
_diffrn_reflns_number 7608
_diffrn_reflns_theta_full 50.1074
_diffrn_reflns_theta_max 50.11
_diffrn_reflns_theta_min 2.31
_exptl_absorpt_coefficient_mu 0.369
_exptl_crystal_density_diffrn 1.4806
_exptl_crystal_F_000 336.6354
_refine_diff_density_max 0.6515
_refine_diff_density_min -0.4184
_refine_diff_density_rms 0.0774
_refine_ls_abs_structure_details 'Flack, H. D. (1983). Acta Cryst. A39, 876-881.'
_refine_ls_abs_structure_Flack 0.00(2)
_refine_ls_d_res_high 0.4632
_refine_ls_d_res_low 8.8260
_refine_ls_goodness_of_fit_ref 0.9945
_refine_ls_hydrogen_treatment refall
_refine_ls_matrix_type full
_refine_ls_number_constraints 0
_refine_ls_number_parameters 154
_refine_ls_number_reflns 7608
_refine_ls_number_restraints 0
_refine_ls_restrained_S_all 0.9945
_refine_ls_R_factor_all 0.0283
_refine_ls_R_factor_gt 0.0265
_refine_ls_shift/su_max 0.0445
_refine_ls_shift/su_mean 0.0046
_refine_ls_structure_factor_coef Fsqd
_refine_ls_weighting_details 'w=1/[\s^2^(Fo^2^)+(0.0434P)^2^] where P=(Fo^2^+2Fc^2^)/3'
_refine_ls_weighting_scheme calc
_refine_ls_wR_factor_gt 0.0636
_refine_ls_wR_factor_ref 0.0642
_reflns_Friedel_coverage 0.986
_reflns_limit_h_max 8
_reflns_limit_h_min -8
_reflns_limit_k_max 21
_reflns_limit_k_min -21
_reflns_limit_l_max 37
_reflns_limit_l_min -37
_reflns_number_gt 7126
_reflns_number_total 7608
_reflns_threshold_expression I>=2u(I)
_cod_data_source_file 6_TAAM_ANIS_max.cif
_cod_data_source_block 6_TAAM_ANIS_max
_cod_original_cell_volume 727.674(70)
_cod_original_sg_symbol_Hall ' P 2ac 2ab'
_cod_database_code 2022061
_olex2_refinement_description
;
;
_olex2_submission_special_instructions 'No special instructions were received'

loop_
_space_group_symop_id
_space_group_symop_operation_xyz
1 x,y,z
2 x+1/2,-y+1/2,-z
3 -x,y+1/2,-z+1/2
4 -x+1/2,-y,z+1/2

loop_
_atom_site_label
_atom_site_type_symbol
_atom_site_fract_x
_atom_site_fract_y
_atom_site_fract_z
_atom_site_U_iso_or_equiv
_atom_site_adp_type
_atom_site_occupancy
_atom_site_refinement_flags_posn
S(1) S 0.51597(2) 0.940248(9) 0.836651(5) 0.01677(2) Uani 1.000000 .
O(1) O 0.23439(7) 1.01198(2) 0.711978(15) 0.01317(4) Uani 1.000000 .
C(8) C 0.05082(8) 0.99619(3) 0.647046(18) 0.01204(4) Uani 1.000000 .
C(3) C 0.03657(9) 0.76096(3) 0.669709(19) 0.01444(4) Uani 1.000000 .
H(3) H -0.043(3) 0.6635(13) 0.6533(5) 0.039(3) Uani 1.000000 .
C(9) C -0.06134(8) 0.87191(3) 0.624864(18) 0.01271(4) Uani 1.000000 .
C(2) C 0.22828(9) 0.77907(3) 0.732030(19) 0.01435(5) Uani 1.000000 .
H(2) H 0.307(3) 0.7001(9) 0.7634(5) 0.035(3) Uani 1.000000 .
C(4) C -0.25400(9) 0.86224(4) 0.55854(2) 0.01587(5) Uani 1.000000 .
H(4) H -0.343(3) 0.7679(12) 0.5430(5) 0.036(3) Uani 1.000000 .
C(1) C 0.31889(8) 0.90860(3) 0.756754(19) 0.01258(4) Uani 1.000000 .
C(7) C -0.01546(9) 1.10927(3) 0.604941(19) 0.01496(5) Uani 1.000000 .
H(7) H 0.071(2) 1.1995(10) 0.6233(6) 0.033(2) Uani 1.000000 .
C(6) C -0.20353(10) 1.09671(4) 0.53945(2) 0.01752(5) Uani 1.000000 .
H(6) H -0.252(3) 1.1836(11) 0.5050(5) 0.041(3) Uani 1.000000 .
C(5) C -0.32428(10) 0.97357(4) 0.51615(2) 0.01788(5) Uani 1.000000 .
H(5) H -0.469(3) 0.9693(13) 0.4636(6) 0.042(3) Uani 1.000000 .

loop_
_atom_site_aniso_label
_atom_site_aniso_U_11
_atom_site_aniso_U_22
_atom_site_aniso_U_33
_atom_site_aniso_U_12
_atom_site_aniso_U_13
_atom_site_aniso_U_23
S(1) 0.01864(4) 0.01464(3) 0.01703(3) 0.00001(3) -0.00456(3) -0.00012(2)
O(1) 0.01537(8) 0.00992(7) 0.01424(8) -0.00103(7) -0.00032(7) -0.00016(6)
C(8) 0.01270(9) 0.01082(8) 0.01259(9) -0.00005(8) 0.00172(7) -0.00008(7)
C(3) 0.01710(11) 0.01040(8) 0.01583(10) -0.00187(8) 0.00158(9) -0.00129(7)
H(3) 0.056(7) 0.039(7) 0.023(5) 0.018(6) 0.008(5) 0.015(4)
C(9) 0.01264(9) 0.01222(9) 0.01325(10) -0.00107(8) 0.00209(8) -0.00147(8)
C(2) 0.01741(11) 0.01010(9) 0.01554(11) -0.00059(9) 0.00067(9) 0.00039(7)
H(2) 0.048(7) 0.015(5) 0.042(6) -0.001(5) 0.017(6) 0.005(4)
C(4) 0.01465(10) 0.01854(12) 0.01443(10) -0.00146(10) 0.00086(9) -0.00294(9)
H(4) 0.031(5) 0.041(7) 0.037(5) -0.010(6) -0.015(5) 0.002(5)
C(1) 0.01275(9) 0.01109(9) 0.01391(10) -0.00011(8) 0.00087(8) 0.00015(7)
C(7) 0.01694(11) 0.01302(9) 0.01491(10) 0.00069(9) 0.00120(9) 0.00177(7)
H(7) 0.029(5) 0.023(5) 0.047(5) -0.002(5) -0.008(5) 0.012(5)
C(6) 0.01787(12) 0.01958(13) 0.01511(11) 0.00196(11) 0.00078(10) 0.00296(9)
H(6) 0.046(6) 0.044(6) 0.031(5) 0.003(6) -0.002(6) 0.006(5)
C(5) 0.01641(11) 0.02325(14) 0.01399(11) 0.00026(11) 0.00005(9) -0.00035(10)
H(5) 0.036(6) 0.046(6) 0.043(7) 0.016(6) -0.002(6) 0.005(5)

loop_
_atom_type_symbol
_atom_type_description
_atom_type_scat_dispersion_real
_atom_type_scat_dispersion_imag
_atom_type_scat_source
_atom_type_scat_dispersion_source
C C 0.00347 0.00161 'Clementi & Roetti, C., At. Data Nucl. Data Tables 1974, 14, (177-478); Clementi & Raimondi, J. Chem. Phys., 1963, 38, (2686-2689)' 'Henke, Gullikson and Davis, At. Data and Nucl. Data Tables, 1993, 54, 2'
H H 0.00000 0.00000 'Clementi & Roetti, C., At. Data Nucl. Data Tables 1974, 14, (177-478); Clementi & Raimondi, J. Chem. Phys., 1963, 38, (2686-2689)' 'Henke, Gullikson and Davis, At. Data and Nucl. Data Tables, 1993, 54, 2'
N N 0.00653 0.00323 'Clementi & Roetti, C., At. Data Nucl. Data Tables 1974, 14, (177-478); Clementi & Raimondi, J. Chem. Phys., 1963, 38, (2686-2689)' 'Henke, Gullikson and Davis, At. Data and Nucl. Data Tables, 1993, 54, 2'
O O 0.01158 0.00611 'Clementi & Roetti, C., At. Data Nucl. Data Tables 1974, 14, (177-478); Clementi & Raimondi, J. Chem. Phys., 1963, 38, (2686-2689)' 'Henke, Gullikson and Davis, At. Data and Nucl. Data Tables, 1993, 54, 2'

loop_
_geom_angle_atom_site_label_1
_geom_angle_atom_site_label_2
_geom_angle_atom_site_label_3
_geom_angle
_geom_angle_site_symmetry_1
_geom_angle_site_symmetry_3
_geom_angle_publ_flag
C(1) O(1) C(8) 122.01(3) . . ?
C(9) C(8) O(1) 120.94(3) . . ?
C(7) C(8) O(1) 116.83(3) . . ?
C(7) C(8) C(9) 122.23(3) . . ?
C(9) C(3) H(3) 119.4(5) . . ?
C(2) C(3) H(3) 120.7(5) . . ?
C(2) C(3) C(9) 119.86(3) . . ?
C(3) C(9) C(8) 117.83(3) . . ?
C(4) C(9) C(8) 118.35(3) . . ?
C(4) C(9) C(3) 123.79(3) . . ?
H(2) C(2) C(3) 120.6(6) . . ?
C(1) C(2) C(3) 121.09(3) . . ?
C(1) C(2) H(2) 118.3(6) . . ?
H(4) C(4) C(9) 117.8(5) . . ?
C(5) C(4) C(9) 120.29(3) . . ?
C(5) C(4) H(4) 122.0(5) . . ?
O(1) C(1) S(1) 117.84(2) . . ?
C(2) C(1) S(1) 124.18(3) . . ?
C(2) C(1) O(1) 117.97(3) . . ?
H(7) C(7) C(8) 120.0(5) . . ?
C(6) C(7) C(8) 118.19(3) . . ?
C(6) C(7) H(7) 121.8(5) . . ?
H(6) C(6) C(7) 119.2(6) . . ?
C(5) C(6) C(7) 121.03(4) . . ?
C(5) C(6) H(6) 119.7(6) . . ?
C(6) C(5) C(4) 119.89(3) . . ?
H(5) C(5) C(4) 122.2(7) . . ?
H(5) C(5) C(6) 117.9(7) . . ?

loop_
_geom_bond_atom_site_label_1
_geom_bond_atom_site_label_2
_geom_bond_distance
_geom_bond_site_symmetry_2
_geom_bond_publ_flag
S(1) C(1) 1.6524(3) . ?
O(1) C(8) 1.3758(4) . ?
O(1) C(1) 1.3596(4) . ?
C(8) C(9) 1.3996(4) . ?
C(8) C(7) 1.3958(4) . ?
C(3) H(3) 1.082(14) . ?
C(3) C(9) 1.4347(5) . ?
C(3) C(2) 1.3592(5) . ?
C(9) C(4) 1.4105(5) . ?
C(2) H(2) 1.027(10) . ?
C(2) C(1) 1.4361(5) . ?
C(4) H(4) 1.062(12) . ?
C(4) C(5) 1.3871(6) . ?
C(7) H(7) 1.034(11) . ?
C(7) C(6) 1.3905(5) . ?
C(6) H(6) 1.091(10) . ?
C(6) C(5) 1.4065(6) . ?
C(5) H(5) 1.098(10) . ?
